data_7238627
loop_
_publ_author_name
'Kumar, Rapolu Kiran'
'Punniyamurthy, Tharmalingam'

_publ_section_title
;
 Palladium-catalyzed aerobic oxidative C--H amination: synthesis of
 2-unsubstituted and 2-substituted N-aryl benzimidazoles
;
_journal_issue 11
_journal_name_full 'RSC Advances'
_journal_page_first 4616
_journal_paper_doi 10.1039/c2ra20328f
_journal_volume 2
_journal_year 2012
_chemical_formula_sum 'C20 H24 N2'
_chemical_formula_weight 292.41
_space_group_IT_number 2
_space_group_name_Hall '-P 1'
_space_group_name_H-M_alt 'P -1'
_symmetry_cell_setting triclinic
_symmetry_space_group_name_H-M 'P -1'
_atom_sites_solution_hydrogens geom
_atom_sites_solution_primary direct
_atom_sites_solution_secondary difmap
_audit_creation_method SHELXL-97
_cell_angle_alpha 106.121(18)
_cell_angle_beta 109.391(19)
_cell_angle_gamma 101.989(13)
_cell_formula_units_Z 2
_cell_length_a 8.8353(18)
_cell_length_b 10.145(2)
_cell_length_c 11.616(4)
_cell_measurement_reflns_used 2205
_cell_measurement_temperature 296(2)
_cell_measurement_theta_max 22.73
_cell_measurement_theta_min 2.53
_cell_volume 890.3(5)
_computing_cell_refinement 'Bruker SMART'
_computing_data_collection 'Bruker SMART'
_computing_data_reduction 'Bruker SAINT'
_computing_molecular_graphics 'Bruker SHELXTL'
_computing_publication_material 'Bruker SHELXTL'
_computing_structure_refinement 'SHELXL-97 (Sheldrick, 1997)'
_computing_structure_solution 'SHELXS-97 (Sheldrick, 1990)'
_diffrn_ambient_temperature 296(2)
_diffrn_measured_fraction_theta_full 1.000
_diffrn_measured_fraction_theta_max 1.000
_diffrn_measurement_device_type 'CCD area detector'
_diffrn_measurement_method 'phi and omega scans'
_diffrn_radiation_monochromator graphite
_diffrn_radiation_source 'fine-focus sealed tube'
_diffrn_radiation_type MoK\a
_diffrn_radiation_wavelength 0.71073
_diffrn_reflns_av_R_equivalents 0.0310
_diffrn_reflns_av_sigmaI/netI 0.0274
_diffrn_reflns_limit_h_max 10
_diffrn_reflns_limit_h_min -10
_diffrn_reflns_limit_k_max 11
_diffrn_reflns_limit_k_min -11
_diffrn_reflns_limit_l_max 13
_diffrn_reflns_limit_l_min -13
_diffrn_reflns_number 10566
_diffrn_reflns_theta_full 24.31
_diffrn_reflns_theta_max 24.31
_diffrn_reflns_theta_min 2.01
_exptl_absorpt_coefficient_mu 0.064
_exptl_absorpt_correction_T_max 0.986
_exptl_absorpt_correction_T_min 0.974
_exptl_absorpt_correction_type multi-scan
_exptl_absorpt_process_details Multi-scan
_exptl_crystal_colour yellow
_exptl_crystal_density_diffrn 1.091
_exptl_crystal_density_method 'not measured'
_exptl_crystal_description block
_exptl_crystal_F_000 316
_exptl_crystal_size_max 0.46
_exptl_crystal_size_mid 0.34
_exptl_crystal_size_min 0.22
_refine_diff_density_max 0.222
_refine_diff_density_min -0.288
_refine_diff_density_rms 0.036
_refine_ls_extinction_method none
_refine_ls_goodness_of_fit_ref 1.076
_refine_ls_hydrogen_treatment constr
_refine_ls_matrix_type full
_refine_ls_number_parameters 204
_refine_ls_number_reflns 2900
_refine_ls_number_restraints 0
_refine_ls_restrained_S_all 1.076
_refine_ls_R_factor_all 0.0767
_refine_ls_R_factor_gt 0.0576
_refine_ls_shift/su_max 0.001
_refine_ls_shift/su_mean 0.000
_refine_ls_structure_factor_coef Fsqd
_refine_ls_weighting_details 'calc w=1/[\s^2^(Fo^2^)+(0.1083P)^2^+0.1191P] where P=(Fo^2^+2Fc^2^)/3'
_refine_ls_weighting_scheme calc
_refine_ls_wR_factor_gt 0.1729
_refine_ls_wR_factor_ref 0.1902
_reflns_number_gt 2049
_reflns_number_total 2900
_reflns_threshold_expression >2sigma(I)
_cod_data_source_file c2ra20328f.txt
_cod_data_source_block 13b
_cod_depositor_comments
;
The following automatic conversions were performed:

data item '_exptl_absorpt_correction_type' value 'Multi-scan' was
changed to 'multi-scan' in accordance with the
/home/saulius/struct/COD-crude-data/automatic-downloads/DataCite-retrospective/RSC/depositions/lib/dictionaries/cif_core.dic
dictionary named 'cif_core.dic' version 2.4.2 last updated on
2011-04-26.

data item '_symmetry_cell_setting' value 'Triclinic' was changed to
'triclinic' in accordance with the
/home/saulius/struct/COD-crude-data/automatic-downloads/DataCite-retrospective/RSC/depositions/lib/dictionaries/cif_core.dic
dictionary named 'cif_core.dic' version 2.4.2 last updated on
2011-04-26.

Automatic conversion script
Id: cif_fix_values 6909 2019-04-08 15:41:33Z antanas 
;
_cod_original_sg_symbol_H-M 'P-1 '
_cod_database_code 7238627

loop_
_symmetry_equiv_pos_as_xyz
'x, y, z'
'-x, -y, -z'

loop_
_atom_site_label
_atom_site_type_symbol
_atom_site_fract_x
_atom_site_fract_y
_atom_site_fract_z
_atom_site_U_iso_or_equiv
_atom_site_adp_type
_atom_site_occupancy
_atom_site_symmetry_multiplicity
_atom_site_calc_flag
_atom_site_refinement_flags
C3 C -0.0666(3) 0.5766(2) 0.31699(19) 0.0568(6) Uani 1 1 d .
C2 C 0.0538(3) 0.7022(2) 0.42200(19) 0.0535(5) Uani 1 1 d .
C9 C 0.1892(3) 0.8295(2) 0.7517(2) 0.0650(6) Uani 1 1 d .
H9 H 0.2222 0.7472 0.7422 0.078 Uiso 1 1 calc R
C8 C 0.0701(3) 0.8394(2) 0.64595(19) 0.0538(5) Uani 1 1 d .
C7 C 0.0249(3) 0.9627(3) 0.6611(2) 0.0713(7) Uani 1 1 d .
H7 H -0.0555 0.9703 0.5897 0.086 Uiso 1 1 calc R
C12 C 0.0994(3) 1.0760(3) 0.7833(2) 0.0757(7) Uani 1 1 d .
H12 H 0.0685 1.1593 0.7924 0.091 Uiso 1 1 calc R
C10 C 0.2599(3) 0.9432(3) 0.8726(2) 0.0696(7) Uani 1 1 d .
H10 H 0.3390 0.9346 0.9440 0.084 Uiso 1 1 calc R
C1 C 0.1986(3) 0.7799(2) 0.4178(2) 0.0649(6) Uani 1 1 d .
H1 H 0.2767 0.8629 0.4893 0.078 Uiso 1 1 calc R
C4 C -0.0405(3) 0.5282(3) 0.2030(2) 0.0713(7) Uani 1 1 d .
H4 H -0.1187 0.4456 0.1311 0.086 Uiso 1 1 calc R
C6 C 0.2246(3) 0.7315(3) 0.3053(3) 0.0750(7) Uani 1 1 d .
C5 C 0.1047(4) 0.6063(3) 0.1998(3) 0.0796(8) Uani 1 1 d .
H5 H 0.1237 0.5742 0.1243 0.095 Uiso 1 1 calc R
N2 N -0.0070(2) 0.72161(17) 0.51936(15) 0.0547(5) Uani 1 1 d .
N1 N -0.1965(2) 0.51988(19) 0.34945(17) 0.0625(5) Uani 1 1 d .
C13 C -0.1560(3) 0.6080(2) 0.4696(2) 0.0581(6) Uani 1 1 d .
C11 C 0.2182(3) 1.0682(2) 0.8918(2) 0.0642(6) Uani 1 1 d .
C14 C 0.3002(4) 1.1917(3) 1.0254(3) 0.0882(8) Uani 1 1 d .
H14 H 0.3740 1.1580 1.0861 0.106 Uiso 1 1 calc R
C16 C 0.4133(5) 1.3235(4) 1.0257(4) 0.1396(16) Uani 1 1 d .
H16A H 0.4921 1.2968 0.9912 0.209 Uiso 1 1 calc R
H16B H 0.4749 1.3937 1.1142 0.209 Uiso 1 1 calc R
H16C H 0.3457 1.3646 0.9720 0.209 Uiso 1 1 calc R
C15 C 0.1730(6) 1.2225(4) 1.0773(3) 0.1415(16) Uani 1 1 d .
H15A H 0.0981 1.2574 1.0215 0.212 Uiso 1 1 calc R
H15B H 0.2306 1.2951 1.1650 0.212 Uiso 1 1 calc R
H15C H 0.1081 1.1350 1.0789 0.212 Uiso 1 1 calc R
C18 C 0.5127(5) 0.7551(6) 0.3144(6) 0.189(3) Uani 1 1 d .
H18A H 0.4766 0.6629 0.2441 0.283 Uiso 1 1 calc R
H18B H 0.5422 0.7420 0.3968 0.283 Uiso 1 1 calc R
H18C H 0.6099 0.8203 0.3160 0.283 Uiso 1 1 calc R
C17 C 0.3820(4) 0.8129(4) 0.2944(4) 0.1133(11) Uani 1 1 d .
H17 H 0.4321 0.8857 0.3843 0.136 Uiso 1 1 calc R
C19 C 0.3590(5) 0.9119(6) 0.2339(6) 0.182(3) Uani 1 1 d .
H19A H 0.4672 0.9695 0.2444 0.273 Uiso 1 1 calc R
H19B H 0.3070 0.9742 0.2736 0.273 Uiso 1 1 calc R
H19C H 0.2868 0.8605 0.1418 0.273 Uiso 1 1 calc R
C20 C -0.2554(3) 0.5902(3) 0.5486(2) 0.0768(7) Uani 1 1 d .
H20A H -0.3579 0.5084 0.4959 0.115 Uiso 1 1 calc R
H20B H -0.2837 0.6765 0.5767 0.115 Uiso 1 1 calc R
H20C H -0.1888 0.5743 0.6244 0.115 Uiso 1 1 calc R

loop_
_atom_site_aniso_label
_atom_site_aniso_U_11
_atom_site_aniso_U_22
_atom_site_aniso_U_33
_atom_site_aniso_U_23
_atom_site_aniso_U_13
_atom_site_aniso_U_12
C3 0.0636(13) 0.0505(12) 0.0516(12) 0.0147(9) 0.0224(10) 0.0185(10)
C2 0.0578(12) 0.0495(12) 0.0528(12) 0.0157(9) 0.0247(10) 0.0185(9)
C9 0.0680(14) 0.0526(13) 0.0621(13) 0.0131(11) 0.0204(11) 0.0185(11)
C8 0.0560(12) 0.0482(12) 0.0499(12) 0.0098(9) 0.0230(10) 0.0128(9)
C7 0.0849(17) 0.0647(15) 0.0565(13) 0.0147(11) 0.0216(12) 0.0333(13)
C12 0.0982(19) 0.0572(14) 0.0692(15) 0.0118(12) 0.0362(14) 0.0346(13)
C10 0.0720(15) 0.0623(15) 0.0555(13) 0.0130(11) 0.0148(11) 0.0167(12)
C1 0.0638(14) 0.0560(13) 0.0723(14) 0.0191(11) 0.0322(12) 0.0146(11)
C4 0.0895(17) 0.0626(14) 0.0538(13) 0.0117(11) 0.0298(12) 0.0236(13)
C6 0.0829(17) 0.0768(17) 0.0865(17) 0.0381(14) 0.0511(15) 0.0311(14)
C5 0.106(2) 0.0877(19) 0.0738(16) 0.0367(15) 0.0577(16) 0.0455(17)
N2 0.0556(10) 0.0489(10) 0.0502(10) 0.0086(8) 0.0225(8) 0.0116(8)
N1 0.0603(11) 0.0557(11) 0.0565(11) 0.0110(9) 0.0207(9) 0.0093(8)
C13 0.0550(12) 0.0541(12) 0.0583(13) 0.0157(10) 0.0227(10) 0.0133(10)
C11 0.0688(14) 0.0582(14) 0.0538(13) 0.0104(10) 0.0259(11) 0.0120(11)
C14 0.111(2) 0.0703(17) 0.0634(15) 0.0061(12) 0.0354(15) 0.0200(15)
C16 0.148(3) 0.086(2) 0.103(2) -0.0112(19) 0.034(2) -0.027(2)
C15 0.177(4) 0.127(3) 0.093(2) -0.011(2) 0.077(3) 0.033(3)
C18 0.097(3) 0.245(6) 0.317(7) 0.185(6) 0.113(4) 0.084(3)
C17 0.109(3) 0.133(3) 0.151(3) 0.077(2) 0.092(2) 0.046(2)
C19 0.118(3) 0.234(6) 0.276(6) 0.202(6) 0.095(4) 0.048(3)
C20 0.0690(15) 0.0824(17) 0.0792(16) 0.0261(13) 0.0401(13) 0.0159(13)

loop_
_atom_type_symbol
_atom_type_description
_atom_type_scat_dispersion_real
_atom_type_scat_dispersion_imag
_atom_type_scat_source
C C 0.0033 0.0016 'International Tables Vol C Tables 4.2.6.8 and 6.1.1.4'
H H 0.0000 0.0000 'International Tables Vol C Tables 4.2.6.8 and 6.1.1.4'
N N 0.0061 0.0033 'International Tables Vol C Tables 4.2.6.8 and 6.1.1.4'

loop_
_geom_angle_atom_site_label_1
_geom_angle_atom_site_label_2
_geom_angle_atom_site_label_3
_geom_angle
N1 C3 C4 130.9(2)
N1 C3 C2 110.21(18)
C4 C3 C2 118.8(2)
C1 C2 N2 132.13(19)
C1 C2 C3 122.68(19)
N2 C2 C3 105.18(18)
C8 C9 C10 119.3(2)
C9 C8 C7 119.64(19)
C9 C8 N2 120.34(18)
C7 C8 N2 120.02(19)
C8 C7 C12 119.9(2)
C11 C12 C7 121.7(2)
C11 C10 C9 122.8(2)
C6 C1 C2 118.4(2)
C5 C4 C3 118.1(2)
C1 C6 C5 119.3(2)
C1 C6 C17 120.9(3)
C5 C6 C17 119.8(3)
C4 C5 C6 122.7(2)
C13 N2 C2 106.33(16)
C13 N2 C8 127.22(18)
C2 N2 C8 126.44(17)
C13 N1 C3 105.10(17)
N1 C13 N2 113.18(19)
N1 C13 C20 125.2(2)
N2 C13 C20 121.63(19)
C10 C11 C12 116.7(2)
C10 C11 C14 121.4(2)
C12 C11 C14 121.9(2)
C15 C14 C16 113.3(3)
C15 C14 C11 112.1(3)
C16 C14 C11 112.1(2)
C18 C17 C19 126.7(3)
C18 C17 C6 116.2(3)
C19 C17 C6 114.9(3)

loop_
_geom_bond_atom_site_label_1
_geom_bond_atom_site_label_2
_geom_bond_distance
C3 N1 1.387(3)
C3 C4 1.391(3)
C3 C2 1.399(3)
C2 C1 1.380(3)
C2 N2 1.389(2)
C9 C8 1.371(3)
C9 C10 1.383(3)
C8 C7 1.374(3)
C8 N2 1.441(2)
C7 C12 1.389(3)
C12 C11 1.381(3)
C10 C11 1.373(3)
C1 C6 1.375(3)
C4 C5 1.379(4)
C6 C5 1.397(4)
C6 C17 1.527(4)
N2 C13 1.375(3)
N1 C13 1.311(3)
C13 C20 1.486(3)
C11 C14 1.517(3)
C14 C15 1.489(5)
C14 C16 1.492(4)
C18 C17 1.382(5)
C17 C19 1.388(5)
